data_2233646
loop_
_publ_author_name
'Iqbal, Muhammad Adnan'
'Haque, Rosenani A.'
'Fun, Hoong-Kun'
'Chia, Tze Shyang'

_publ_section_title
;
 3,3'-[1,2-Phenylenebis(methylene)]bis(1-propylbenzimidazolium) dibromide
 hemihydrate
;
_journal_coeditor_code TK5046
_journal_issue 2
_journal_name_full 'Acta Crystallographica Section E'
_journal_page_first o466
_journal_page_last o467
_journal_paper_doi 10.1107/S1600536812001596
_journal_volume 68
_journal_year 2012
_chemical_formula_iupac 'C28 H32 N4 2+, 2Br -, 0.5H2 O'
_chemical_formula_moiety 'C28 H32 N4 2+, 2(Br -), 0.5(H2 O)'
_chemical_formula_sum 'C28 H33 Br2 N4 O0.5'
_chemical_formula_weight 593.40
_chemical_name_systematic
;
3,3'-[1,2-Phenylenebis(methylene)]bis(1-propylbenzimidazolium) dibromide
hemihydrate
;
_space_group_IT_number 2
_symmetry_cell_setting triclinic
_symmetry_space_group_name_Hall '-P 1'
_symmetry_space_group_name_H-M 'P -1'
_atom_sites_solution_hydrogens geom
_atom_sites_solution_primary direct
_atom_sites_solution_secondary difmap
_audit_creation_method SHELXL-97
_cell_angle_alpha 74.0130(10)
_cell_angle_beta 82.9350(10)
_cell_angle_gamma 70.8170(10)
_cell_formula_units_Z 2
_cell_length_a 9.0465(4)
_cell_length_b 11.4348(5)
_cell_length_c 14.4143(7)
_cell_measurement_reflns_used 9923
_cell_measurement_temperature 296(2)
_cell_measurement_theta_max 29.84
_cell_measurement_theta_min 2.57
_cell_volume 1352.96(11)
_computing_cell_refinement 'SAINT (Bruker, 2009)'
_computing_data_collection 'APEX2 (Bruker, 2009)'
_computing_data_reduction 'SAINT (Bruker, 2009)'
_computing_molecular_graphics 'SHELXTL (Sheldrick, 2008)'
_computing_publication_material
;
SHELXTL (Sheldrick, 2008) and PLATON (Spek, 2009)
;
_computing_structure_refinement 'SHELXTL (Sheldrick, 2008)'
_computing_structure_solution 'SHELXTL (Sheldrick, 2008)'
_diffrn_ambient_temperature 296(2)
_diffrn_measured_fraction_theta_full 0.980
_diffrn_measured_fraction_theta_max 0.980
_diffrn_measurement_device_type 'Bruker APEX DUO CCD area-detector'
_diffrn_measurement_method '\f and \w scans'
_diffrn_radiation_monochromator graphite
_diffrn_radiation_source 'fine-focus sealed tube'
_diffrn_radiation_type MoK\a
_diffrn_radiation_wavelength 0.71073
_diffrn_reflns_av_R_equivalents 0.0331
_diffrn_reflns_av_sigmaI/netI 0.0362
_diffrn_reflns_limit_h_max 14
_diffrn_reflns_limit_h_min -14
_diffrn_reflns_limit_k_max 18
_diffrn_reflns_limit_k_min -17
_diffrn_reflns_limit_l_max 22
_diffrn_reflns_limit_l_min -22
_diffrn_reflns_number 39695
_diffrn_reflns_theta_full 34.15
_diffrn_reflns_theta_max 34.15
_diffrn_reflns_theta_min 2.13
_diffrn_standards_number 0
_exptl_absorpt_coefficient_mu 3.021
_exptl_absorpt_correction_T_max 0.5049
_exptl_absorpt_correction_T_min 0.2903
_exptl_absorpt_correction_type multi-scan
_exptl_absorpt_process_details '(<i>SADABS</i>; Bruker, 2009)'
_exptl_crystal_colour colourless
_exptl_crystal_density_diffrn 1.457
_exptl_crystal_density_method 'not measured'
_exptl_crystal_description block
_exptl_crystal_F_000 606
_exptl_crystal_size_max 0.54
_exptl_crystal_size_mid 0.44
_exptl_crystal_size_min 0.26
_refine_diff_density_max 0.577
_refine_diff_density_min -0.468
_refine_ls_extinction_method none
_refine_ls_goodness_of_fit_ref 1.013
_refine_ls_hydrogen_treatment constr
_refine_ls_matrix_type full
_refine_ls_number_parameters 601
_refine_ls_number_reflns 10937
_refine_ls_number_restraints 86
_refine_ls_restrained_S_all 1.014
_refine_ls_R_factor_all 0.0765
_refine_ls_R_factor_gt 0.0409
_refine_ls_shift/su_max 0.001
_refine_ls_shift/su_mean 0.000
_refine_ls_structure_factor_coef Fsqd
_refine_ls_weighting_details 'calc w=1/[\s^2^(Fo^2^)+(0.0782P)^2^+0.0000P] where P=(Fo^2^+2Fc^2^)/3'
_refine_ls_weighting_scheme calc
_refine_ls_wR_factor_gt 0.1154
_refine_ls_wR_factor_ref 0.1327
_reflns_number_gt 6959
_reflns_number_total 10937
_reflns_threshold_expression I>2\s(I)
_cod_data_source_file tk5046.cif
_cod_data_source_block I
_cod_original_formula_sum 'C28 H33 Br2 N4 O0.50'
_cod_database_code 2233646
_cod_database_fobs_code 2233646

loop_
_symmetry_equiv_pos_as_xyz
'x, y, z'
'-x, -y, -z'

loop_
_atom_site_type_symbol
_atom_site_label
_atom_site_fract_x
_atom_site_fract_y
_atom_site_fract_z
_atom_site_U_iso_or_equiv
_atom_site_adp_type
_atom_site_calc_flag
_atom_site_refinement_flags
_atom_site_occupancy
_atom_site_symmetry_multiplicity
_atom_site_disorder_assembly
_atom_site_disorder_group
Br Br1 0.34759(2) 0.131872(19) 0.145379(13) 0.05001(8) Uani d . 1 1 . .
Br Br2 0.20091(16) 0.6376(2) 0.43458(14) 0.0731(2) Uani d P 0.680(8) 1 A 1
Br Br2X 0.2357(6) 0.6020(5) 0.41783(18) 0.0640(8) Uani d P 0.320(8) 1 A 2
O O1W 0.5457(4) 0.4487(4) 0.3898(2) 0.0707(9) Uani d P 0.50 1 . .
H H1W1 0.4629 0.4771 0.4182 0.106 Uiso d PR 0.50 1 . .
H H2W1 0.5840 0.5051 0.3609 0.106 Uiso d PR 0.50 1 . .
N N1 0.6263(10) 0.2132(5) 0.8777(5) 0.0323(10) Uani d PD 0.751(6) 1 B 1
N N2 0.7191(8) 0.1608(5) 1.0205(4) 0.0353(9) Uani d PD 0.751(6) 1 B 1
N N3 0.3066(7) 0.2152(6) 0.5574(4) 0.0406(11) Uani d PD 0.751(6) 1 B 1
N N4 0.1791(3) 0.1979(4) 0.4466(2) 0.0414(6) Uani d PD 0.751(6) 1 B 1
C C1 0.3017(6) 0.2661(11) 0.7142(3) 0.0332(10) Uani d PD 0.751(6) 1 B 1
C C2 0.1394(6) 0.2895(9) 0.7207(4) 0.0468(15) Uani d PD 0.751(6) 1 B 1
H H2A 0.0857 0.3011 0.6663 0.056 Uiso calc PR 0.751(6) 1 B 1
C C3 0.0599(7) 0.2953(12) 0.8070(5) 0.062(2) Uani d PD 0.751(6) 1 B 1
H H3A -0.0482 0.3129 0.8110 0.074 Uiso calc PR 0.751(6) 1 B 1
C C4 0.1387(7) 0.2754(9) 0.8864(5) 0.065(2) Uani d PD 0.751(6) 1 B 1
H H4A 0.0830 0.2801 0.9447 0.078 Uiso calc PR 0.751(6) 1 B 1
C C5 0.2999(6) 0.2483(8) 0.8838(3) 0.0408(17) Uani d PD 0.751(6) 1 B 1
H H5A 0.3516 0.2336 0.9398 0.049 Uiso calc PR 0.751(6) 1 B 1
C C6 0.3839(6) 0.2434(8) 0.7963(3) 0.0291(14) Uani d PD 0.751(6) 1 B 1
C C7 0.5607(4) 0.2105(8) 0.7909(4) 0.0323(11) Uani d PD 0.751(6) 1 B 1
H H7A 0.6059 0.1257 0.7798 0.039 Uiso calc PR 0.751(6) 1 B 1
H H7B 0.5907 0.2705 0.7360 0.039 Uiso calc PR 0.751(6) 1 B 1
C C8 0.6449(9) 0.3233(5) 0.8918(5) 0.0308(10) Uani d PD 0.751(6) 1 B 1
C C9 0.6122(10) 0.4465(6) 0.8342(6) 0.0428(13) Uani d PD 0.751(6) 1 B 1
H H9A 0.5759 0.4681 0.7722 0.051 Uiso calc PR 0.751(6) 1 B 1
C C10 0.6362(11) 0.5361(8) 0.8731(6) 0.063(2) Uani d PD 0.751(6) 1 B 1
H H10A 0.6081 0.6212 0.8382 0.075 Uiso calc PR 0.751(6) 1 B 1
C C11 0.7012(16) 0.5028(7) 0.9630(7) 0.058(2) Uani d PD 0.751(6) 1 B 1
H H11A 0.7271 0.5637 0.9835 0.070 Uiso calc PR 0.751(6) 1 B 1
C C12 0.7274(6) 0.3828(5) 1.0213(3) 0.0413(9) Uani d PD 0.751(6) 1 B 1
H H12A 0.7590 0.3634 1.0842 0.050 Uiso calc PR 0.751(6) 1 B 1
C C13 0.7053(12) 0.2882(6) 0.9837(5) 0.0355(14) Uani d PD 0.751(6) 1 B 1
C C14 0.6661(9) 0.1196(6) 0.9572(4) 0.0346(12) Uani d PD 0.751(6) 1 B 1
H H14A 0.6583 0.0379 0.9673 0.042 Uiso calc PR 0.751(6) 1 B 1
C C15 0.7712(8) 0.0843(10) 1.1177(5) 0.0462(15) Uani d PD 0.751(6) 1 B 1
H H15A 0.7519 0.0026 1.1306 0.055 Uiso calc PR 0.751(6) 1 B 1
H H15B 0.7115 0.1285 1.1654 0.055 Uiso calc PR 0.751(6) 1 B 1
C C16 0.9454(6) 0.0619(7) 1.1263(4) 0.0479(13) Uani d PD 0.751(6) 1 B 1
H H16A 1.0063 0.0094 1.0838 0.058 Uiso calc PR 0.751(6) 1 B 1
H H16B 0.9671 0.1431 1.1071 0.058 Uiso calc PR 0.751(6) 1 B 1
C C17 0.9910(10) -0.0049(10) 1.2302(5) 0.0598(17) Uani d PD 0.751(6) 1 B 1
H H17A 1.1016 -0.0232 1.2352 0.090 Uiso calc PR 0.751(6) 1 B 1
H H17B 0.9651 -0.0833 1.2497 0.090 Uiso calc PR 0.751(6) 1 B 1
H H17C 0.9352 0.0498 1.2715 0.090 Uiso calc PR 0.751(6) 1 B 1
C C18 0.3809(7) 0.2683(9) 0.6143(4) 0.0477(14) Uani d PD 0.751(6) 1 B 1
H H18A 0.3746 0.3557 0.5803 0.057 Uiso calc PR 0.751(6) 1 B 1
H H18B 0.4908 0.2188 0.6210 0.057 Uiso calc PR 0.751(6) 1 B 1
C C19 0.3297(11) 0.0853(6) 0.5715(5) 0.0409(10) Uani d PD 0.751(6) 1 B 1
C C20 0.4148(6) -0.0197(5) 0.6376(4) 0.0501(10) Uani d PD 0.751(6) 1 B 1
H H20A 0.4737 -0.0124 0.6831 0.060 Uiso calc PR 0.751(6) 1 B 1
C C21 0.4078(5) -0.1384(5) 0.6326(3) 0.0627(10) Uani d PD 0.751(6) 1 B 1
H H21A 0.4601 -0.2120 0.6775 0.075 Uiso calc PR 0.751(6) 1 B 1
C C22 0.3234(6) -0.1483(5) 0.5615(4) 0.0636(12) Uani d PD 0.751(6) 1 B 1
H H22A 0.3247 -0.2290 0.5588 0.076 Uiso calc PR 0.751(6) 1 B 1
C C23 0.2397(6) -0.0436(5) 0.4960(4) 0.0533(11) Uani d PD 0.751(6) 1 B 1
H H23A 0.1818 -0.0505 0.4498 0.064 Uiso calc PR 0.751(6) 1 B 1
C C24 0.2454(5) 0.0750(4) 0.5021(2) 0.0405(7) Uani d PD 0.751(6) 1 B 1
C C25 0.2186(5) 0.2804(4) 0.4814(3) 0.0419(7) Uani d PD 0.751(6) 1 B 1
H H25A 0.1893 0.3686 0.4564 0.050 Uiso calc PR 0.751(6) 1 B 1
C C26 0.0792(3) 0.2281(3) 0.36446(18) 0.0526(8) Uani d PD 0.751(6) 1 B 1
H H26A 0.1372 0.1801 0.3185 0.063 Uiso calc PR 0.751(6) 1 B 1
H H26B -0.0115 0.1994 0.3878 0.063 Uiso calc PR 0.751(6) 1 B 1
C C27 0.0247(6) 0.3644(4) 0.3139(3) 0.0668(10) Uani d PD 0.751(6) 1 B 1
H H27A 0.1137 0.3943 0.2883 0.080 Uiso calc PR 0.751(6) 1 B 1
H H27B -0.0348 0.4141 0.3585 0.080 Uiso calc PR 0.751(6) 1 B 1
C C28 -0.0789(6) 0.3819(7) 0.2310(4) 0.0825(17) Uani d PD 0.751(6) 1 B 1
H H28A -0.1778 0.4453 0.2366 0.124 Uiso calc PR 0.751(6) 1 B 1
H H28B -0.0957 0.3021 0.2344 0.124 Uiso calc PR 0.751(6) 1 B 1
H H28C -0.0278 0.4090 0.1703 0.124 Uiso calc PR 0.751(6) 1 B 1
N N1X 0.616(3) 0.2328(16) 0.8647(14) 0.030(3) Uani d PD 0.249(6) 1 B 2
N N2X 0.712(3) 0.1779(16) 1.0092(12) 0.048(4) Uani d PD 0.249(6) 1 B 2
N N3X 0.332(2) 0.2288(16) 0.5494(11) 0.033(2) Uani d PD 0.249(6) 1 B 2
N N4X 0.2008(10) 0.2460(10) 0.4266(6) 0.0447(19) Uani d PD 0.249(6) 1 B 2
C C1X 0.289(2) 0.280(4) 0.7097(12) 0.045(4) Uani d PD 0.249(6) 1 B 2
C C2X 0.131(2) 0.313(3) 0.7235(11) 0.045(4) Uani d PD 0.249(6) 1 B 2
H H2XA 0.0685 0.3455 0.6698 0.054 Uiso calc PR 0.249(6) 1 B 2
C C3X 0.0585(18) 0.302(3) 0.8143(10) 0.044(5) Uani d PD 0.249(6) 1 B 2
H H3XA -0.0492 0.3162 0.8201 0.053 Uiso calc PR 0.249(6) 1 B 2
C C4X 0.1405(12) 0.2703(18) 0.8960(10) 0.029(3) Uani d PD 0.249(6) 1 B 2
H H4XA 0.0912 0.2687 0.9567 0.035 Uiso calc PR 0.249(6) 1 B 2
C C5X 0.3064(14) 0.240(2) 0.8822(10) 0.048(6) Uani d PD 0.249(6) 1 B 2
H H5XA 0.3687 0.2137 0.9354 0.058 Uiso calc PR 0.249(6) 1 B 2
C C6X 0.3755(16) 0.249(3) 0.7906(10) 0.040(6) Uani d PD 0.249(6) 1 B 2
C C7X 0.5551(18) 0.214(3) 0.7805(14) 0.043(5) Uani d PD 0.249(6) 1 B 2
H H7XA 0.6001 0.1259 0.7771 0.052 Uiso calc PR 0.249(6) 1 B 2
H H7XB 0.5847 0.2682 0.7214 0.052 Uiso calc PR 0.249(6) 1 B 2
C C8X 0.622(3) 0.3458(13) 0.8809(14) 0.025(2) Uani d PD 0.249(6) 1 B 2
C C9X 0.588(3) 0.4690(14) 0.8238(16) 0.028(2) Uani d PD 0.249(6) 1 B 2
H H9XA 0.5322 0.4963 0.7675 0.033 Uiso calc PR 0.249(6) 1 B 2
C C10X 0.644(2) 0.5502(16) 0.8580(13) 0.034(2) Uani d PD 0.249(6) 1 B 2
H H10B 0.6383 0.6312 0.8192 0.041 Uiso calc PR 0.249(6) 1 B 2
C C11X 0.706(5) 0.512(2) 0.9476(18) 0.054(7) Uani d PD 0.249(6) 1 B 2
H H11B 0.7169 0.5735 0.9742 0.065 Uiso calc PR 0.249(6) 1 B 2
C C12X 0.7528(18) 0.3874(17) 0.9997(9) 0.044(3) Uani d PD 0.249(6) 1 B 2
H H12B 0.8241 0.3576 1.0486 0.053 Uiso calc PR 0.249(6) 1 B 2
C C13X 0.683(3) 0.3077(16) 0.9728(15) 0.026(2) Uani d PD 0.249(6) 1 B 2
C C14X 0.678(3) 0.1349(15) 0.9396(10) 0.026(2) Uani d PD 0.249(6) 1 B 2
H H14B 0.6953 0.0492 0.9426 0.031 Uiso calc PR 0.249(6) 1 B 2
C C15X 0.760(2) 0.106(3) 1.1083(13) 0.040(4) Uani d PD 0.249(6) 1 B 2
H H15C 0.7075 0.0406 1.1293 0.048 Uiso calc PR 0.249(6) 1 B 2
H H15D 0.7204 0.1639 1.1498 0.048 Uiso calc PR 0.249(6) 1 B 2
C C16X 0.931(2) 0.041(2) 1.1260(13) 0.049(3) Uani d PD 0.249(6) 1 B 2
H H16C 0.9888 0.0957 1.0861 0.058 Uiso calc PR 0.249(6) 1 B 2
H H16D 0.9629 -0.0378 1.1052 0.058 Uiso calc PR 0.249(6) 1 B 2
C C17X 0.977(3) 0.009(3) 1.2318(13) 0.049(3) Uani d PD 0.249(6) 1 B 2
H H17D 1.0859 -0.0393 1.2375 0.073 Uiso calc PR 0.249(6) 1 B 2
H H17E 0.9154 -0.0405 1.2728 0.073 Uiso calc PR 0.249(6) 1 B 2
H H17F 0.9581 0.0869 1.2509 0.073 Uiso calc PR 0.249(6) 1 B 2
C C18X 0.385(2) 0.285(3) 0.6152(12) 0.059(6) Uani d PD 0.249(6) 1 B 2
H H18C 0.3772 0.3729 0.5834 0.071 Uiso calc PR 0.249(6) 1 B 2
H H18D 0.4941 0.2384 0.6287 0.071 Uiso calc PR 0.249(6) 1 B 2
C C19X 0.317(3) 0.1102(16) 0.5559(15) 0.048(5) Uani d PD 0.249(6) 1 B 2
C C20X 0.3762(18) -0.0076(15) 0.6166(13) 0.062(4) Uani d PD 0.249(6) 1 B 2
H H20B 0.4266 -0.0160 0.6717 0.074 Uiso calc PR 0.249(6) 1 B 2
C C21X 0.3613(18) -0.1175(13) 0.5957(10) 0.069(4) Uani d PD 0.249(6) 1 B 2
H H21B 0.4040 -0.1983 0.6359 0.082 Uiso calc PR 0.249(6) 1 B 2
C C22X 0.2820(16) -0.1025(15) 0.5145(13) 0.061(4) Uani d PD 0.249(6) 1 B 2
H H22B 0.2701 -0.1742 0.5015 0.073 Uiso calc PR 0.249(6) 1 B 2
C C23X 0.2211(12) 0.0149(13) 0.4533(11) 0.058(3) Uani d PD 0.249(6) 1 B 2
H H23B 0.1706 0.0235 0.3983 0.070 Uiso calc PR 0.249(6) 1 B 2
C C24X 0.2365(14) 0.1207(10) 0.4751(8) 0.037(2) Uani d PD 0.249(6) 1 B 2
C C25X 0.2511(14) 0.3105(12) 0.4735(9) 0.048(3) Uani d PD 0.249(6) 1 B 2
H H25B 0.2330 0.3985 0.4561 0.057 Uiso calc PR 0.249(6) 1 B 2
C C26X 0.1198(10) 0.3095(10) 0.3319(5) 0.053(2) Uani d PD 0.249(6) 1 B 2
H H26C 0.1340 0.3932 0.3068 0.064 Uiso calc PR 0.249(6) 1 B 2
H H26D 0.1691 0.2590 0.2859 0.064 Uiso calc PR 0.249(6) 1 B 2
C C27X -0.0422(12) 0.3242(15) 0.3394(8) 0.076(3) Uani d PD 0.249(6) 1 B 2
H H27C -0.0919 0.3835 0.3791 0.091 Uiso calc PR 0.249(6) 1 B 2
H H27D -0.0554 0.2422 0.3738 0.091 Uiso calc PR 0.249(6) 1 B 2
C C28X -0.1297(18) 0.370(2) 0.2470(12) 0.076(3) Uani d PD 0.249(6) 1 B 2
H H28D -0.2237 0.3462 0.2584 0.114 Uiso calc PR 0.249(6) 1 B 2
H H28E -0.0649 0.3326 0.1984 0.114 Uiso calc PR 0.249(6) 1 B 2
H H28F -0.1563 0.4618 0.2256 0.114 Uiso calc PR 0.249(6) 1 B 2

loop_
_atom_site_aniso_label
_atom_site_aniso_U_11
_atom_site_aniso_U_22
_atom_site_aniso_U_33
_atom_site_aniso_U_12
_atom_site_aniso_U_13
_atom_site_aniso_U_23
Br1 0.06026(12) 0.04747(12) 0.04622(11) -0.02155(9) -0.00117(8) -0.01236(8)
Br2 0.0514(3) 0.1019(5) 0.0664(4) -0.0187(4) -0.0086(2) -0.0250(5)
Br2X 0.0688(11) 0.0842(15) 0.0438(6) -0.0383(10) -0.0028(6) -0.0058(5)
O1W 0.0696(19) 0.071(2) 0.0677(19) -0.0031(17) -0.0239(15) -0.0253(17)
N1 0.0333(18) 0.035(2) 0.031(2) -0.0109(19) -0.0093(12) -0.0079(19)
N2 0.0299(16) 0.0447(17) 0.0320(16) -0.0112(14) -0.0050(13) -0.0093(15)
N3 0.037(2) 0.062(2) 0.0303(13) -0.0243(14) -0.0014(14) -0.0140(13)
N4 0.0440(13) 0.056(2) 0.0321(11) -0.0230(13) -0.0038(9) -0.0141(13)
C1 0.0260(12) 0.043(3) 0.0333(16) -0.0110(13) -0.0001(12) -0.0139(17)
C2 0.0289(14) 0.063(4) 0.054(2) -0.0108(15) -0.0045(12) -0.0249(19)
C3 0.032(3) 0.087(5) 0.075(4) -0.015(3) -0.004(2) -0.035(3)
C4 0.057(3) 0.081(5) 0.055(3) -0.017(3) 0.019(2) -0.028(3)
C5 0.043(3) 0.054(3) 0.0253(16) -0.015(2) 0.0067(15) -0.0135(18)
C6 0.031(2) 0.034(3) 0.0238(15) -0.0086(17) -0.0060(14) -0.0087(15)
C7 0.0235(15) 0.044(3) 0.0308(18) -0.0091(14) -0.0001(12) -0.0141(16)
C8 0.023(3) 0.032(2) 0.0346(18) -0.003(2) -0.0052(13) -0.0078(14)
C9 0.038(3) 0.037(3) 0.045(2) 0.000(2) -0.0073(16) -0.007(2)
C10 0.069(3) 0.044(3) 0.076(4) -0.025(2) 0.014(2) -0.014(2)
C11 0.057(3) 0.066(5) 0.072(4) -0.026(4) 0.006(3) -0.044(3)
C12 0.0401(19) 0.0617(19) 0.036(2) -0.0250(15) 0.0103(14) -0.0278(16)
C13 0.025(3) 0.047(3) 0.0335(19) -0.006(2) -0.0060(13) -0.0138(19)
C14 0.0310(17) 0.0408(19) 0.031(2) -0.0164(14) -0.0028(18) -0.0002(14)
C15 0.042(2) 0.060(3) 0.0313(18) -0.0149(19) -0.0085(14) -0.0015(18)
C16 0.0298(13) 0.073(3) 0.0413(16) -0.0172(17) -0.0036(11) -0.0129(18)
C17 0.053(3) 0.069(3) 0.052(2) -0.012(2) -0.0166(17) -0.008(2)
C18 0.046(2) 0.081(3) 0.036(2) -0.037(2) 0.0074(16) -0.027(2)
C19 0.039(2) 0.054(2) 0.0310(17) -0.016(2) -0.0008(13) -0.0121(18)
C20 0.042(3) 0.065(2) 0.0364(16) -0.0147(16) 0.0010(14) -0.0046(13)
C21 0.063(2) 0.062(3) 0.047(2) -0.0124(18) 0.0070(15) 0.0001(17)
C22 0.070(3) 0.063(3) 0.061(3) -0.028(2) 0.017(2) -0.018(2)
C23 0.055(2) 0.062(3) 0.050(2) -0.025(2) 0.0036(18) -0.019(2)
C24 0.0387(12) 0.049(2) 0.0324(15) -0.0130(17) -0.0011(12) -0.0088(14)
C25 0.0417(17) 0.056(2) 0.0315(12) -0.0183(13) -0.0068(11) -0.0109(12)
C26 0.0545(14) 0.0700(19) 0.0407(12) -0.0213(14) -0.0154(10) -0.0170(13)
C27 0.080(3) 0.072(2) 0.0559(18) -0.030(2) -0.0285(18) -0.0083(16)
C28 0.098(4) 0.081(3) 0.071(3) -0.024(3) -0.052(3) -0.006(2)
N1X 0.025(3) 0.026(4) 0.027(4) -0.001(3) -0.010(3) 0.011(3)
N2X 0.043(6) 0.059(8) 0.028(4) -0.015(5) -0.018(3) 0.016(4)
N3X 0.023(4) 0.055(5) 0.030(4) -0.024(3) 0.003(3) -0.011(3)
N4X 0.040(3) 0.061(6) 0.041(4) -0.022(4) -0.003(3) -0.016(4)
C1X 0.048(6) 0.049(8) 0.040(5) -0.015(5) -0.016(4) -0.008(4)
C2X 0.048(6) 0.049(8) 0.040(5) -0.015(5) -0.016(4) -0.008(4)
C3X 0.028(8) 0.061(10) 0.040(7) -0.013(7) 0.022(6) -0.016(6)
C4X 0.014(4) 0.054(8) 0.024(4) -0.017(4) 0.003(3) -0.010(4)
C5X 0.025(6) 0.050(9) 0.075(11) -0.013(6) -0.019(6) -0.014(7)
C6X 0.021(6) 0.038(9) 0.066(11) -0.015(5) 0.016(5) -0.018(8)
C7X 0.057(8) 0.053(10) 0.031(5) -0.020(6) -0.022(4) -0.017(5)
C8X 0.016(5) 0.024(5) 0.029(4) 0.008(4) -0.014(3) -0.010(4)
C9X 0.026(5) 0.012(4) 0.036(4) 0.005(4) -0.015(3) 0.002(3)
C10X 0.042(5) 0.034(6) 0.036(4) -0.021(4) -0.002(4) -0.011(4)
C11X 0.077(15) 0.044(10) 0.044(6) -0.028(10) -0.003(7) -0.003(6)
C12X 0.035(5) 0.076(8) 0.025(5) -0.017(4) 0.017(3) -0.026(5)
C13X 0.018(6) 0.022(4) 0.033(5) 0.000(4) -0.008(3) -0.003(3)
C14X 0.033(4) 0.032(5) 0.019(4) -0.022(4) 0.007(3) -0.006(4)
C15X 0.023(4) 0.061(9) 0.031(5) -0.019(5) -0.005(3) 0.006(4)
C16X 0.049(5) 0.071(7) 0.033(4) -0.033(5) -0.013(3) 0.000(4)
C17X 0.049(5) 0.071(7) 0.033(4) -0.033(5) -0.013(3) 0.000(4)
C18X 0.069(10) 0.071(10) 0.047(8) -0.022(7) -0.026(7) -0.019(7)
C19X 0.033(6) 0.058(8) 0.045(8) -0.011(6) 0.009(5) -0.005(5)
C20X 0.031(6) 0.096(11) 0.059(10) -0.023(6) 0.005(5) -0.019(8)
C21X 0.071(10) 0.054(7) 0.050(8) -0.006(7) 0.023(7) 0.010(7)
C22X 0.058(8) 0.061(10) 0.061(9) -0.019(7) 0.010(6) -0.016(8)
C23X 0.045(4) 0.071(8) 0.077(7) -0.021(5) 0.004(5) -0.046(7)
C24X 0.044(4) 0.031(5) 0.033(5) -0.004(5) -0.010(4) -0.009(4)
C25X 0.039(5) 0.063(7) 0.053(5) -0.022(4) -0.001(4) -0.025(5)
C26X 0.051(4) 0.068(6) 0.040(4) -0.015(4) -0.001(3) -0.019(4)
C27X 0.066(5) 0.090(8) 0.063(5) 0.002(5) -0.023(4) -0.028(5)
C28X 0.066(5) 0.090(8) 0.063(5) 0.002(5) -0.023(4) -0.028(5)

loop_
_atom_type_symbol
_atom_type_description
_atom_type_scat_dispersion_real
_atom_type_scat_dispersion_imag
_atom_type_scat_source
C C 0.0033 0.0016 'International Tables Vol C Tables 4.2.6.8 and 6.1.1.4'
H H 0.0000 0.0000 'International Tables Vol C Tables 4.2.6.8 and 6.1.1.4'
Br Br -0.2901 2.4595 'International Tables Vol C Tables 4.2.6.8 and 6.1.1.4'
N N 0.0061 0.0033 'International Tables Vol C Tables 4.2.6.8 and 6.1.1.4'
O O 0.0106 0.0060 'International Tables Vol C Tables 4.2.6.8 and 6.1.1.4'

loop_
_geom_angle_atom_site_label_1
_geom_angle_atom_site_label_2
_geom_angle_atom_site_label_3
_geom_angle
H1W1 O1W H2W1 111.9
C14 N1 C8 108.7(4)
C14 N1 C7 127.8(5)
C8 N1 C7 123.3(5)
C14 N2 C13 109.3(4)
C14 N2 C15 124.9(6)
C13 N2 C15 125.6(5)
C25 N3 C19 109.4(4)
C25 N3 C18 126.4(5)
C19 N3 C18 124.0(5)
C25 N4 C24 108.9(3)
C25 N4 C26 127.4(3)
C24 N4 C26 123.7(3)
C6 C1 C2 120.3(4)
C6 C1 C18 122.8(4)
C2 C1 C18 116.9(4)
C3 C2 C1 120.0(5)
C3 C2 H2A 120.0
C1 C2 H2A 120.0
C4 C3 C2 119.9(5)
C4 C3 H3A 120.1
C2 C3 H3A 120.1
C3 C4 C5 122.0(6)
C3 C4 H4A 119.0
C5 C4 H4A 119.0
C4 C5 C6 119.4(4)
C4 C5 H5A 120.3
C6 C5 H5A 120.3
C1 C6 C5 118.4(4)
C1 C6 C7 120.6(4)
C5 C6 C7 121.0(4)
N1 C7 C6 113.7(4)
N1 C7 H7A 108.8
C6 C7 H7A 108.8
N1 C7 H7B 108.8
C6 C7 H7B 108.8
H7A C7 H7B 107.7
C9 C8 N1 131.6(5)
C9 C8 C13 122.4(5)
N1 C8 C13 106.0(4)
C10 C9 C8 116.7(6)
C10 C9 H9A 121.7
C8 C9 H9A 121.7
C9 C10 C11 122.0(6)
C9 C10 H10A 119.0
C11 C10 H10A 119.0
C12 C11 C10 121.0(5)
C12 C11 H11A 119.5
C10 C11 H11A 119.5
C11 C12 C13 118.2(5)
C11 C12 H12A 120.9
C13 C12 H12A 120.9
N2 C13 C8 106.4(4)
N2 C13 C12 134.2(5)
C8 C13 C12 119.2(5)
N1 C14 N2 109.4(5)
N1 C14 H14A 125.3
N2 C14 H14A 125.3
N2 C15 C16 110.8(6)
N2 C15 H15A 109.5
C16 C15 H15A 109.5
N2 C15 H15B 109.5
C16 C15 H15B 109.5
H15A C15 H15B 108.1
C17 C16 C15 109.3(5)
C17 C16 H16A 109.8
C15 C16 H16A 109.8
C17 C16 H16B 109.8
C15 C16 H16B 109.8
H16A C16 H16B 108.3
N3 C18 C1 111.4(5)
N3 C18 H18A 109.4
C1 C18 H18A 109.4
N3 C18 H18B 109.4
C1 C18 H18B 109.4
H18A C18 H18B 108.0
C20 C19 C24 122.3(4)
C20 C19 N3 131.5(4)
C24 C19 N3 106.2(5)
C19 C20 C21 116.1(4)
C19 C20 H20A 122.0
C21 C20 H20A 122.0
C22 C21 C20 121.3(4)
C22 C21 H21A 119.3
C20 C21 H21A 119.3
C23 C22 C21 122.1(4)
C23 C22 H22A 118.9
C21 C22 H22A 118.9
C22 C23 C24 116.3(4)
C22 C23 H23A 121.8
C24 C23 H23A 121.8
C19 C24 N4 106.8(4)
C19 C24 C23 121.8(4)
N4 C24 C23 131.4(3)
N3 C25 N4 108.7(4)
N3 C25 H25A 125.7
N4 C25 H25A 125.7
C27 C26 N4 114.6(3)
C27 C26 H26A 108.6
N4 C26 H26A 108.6
C27 C26 H26B 108.6
N4 C26 H26B 108.6
H26A C26 H26B 107.6
C26 C27 C28 109.0(3)
C26 C27 H27A 109.9
C28 C27 H27A 109.9
C26 C27 H27B 109.9
C28 C27 H27B 109.9
H27A C27 H27B 108.3
C14X N1X C8X 109.0(11)
C14X N1X C7X 122.3(15)
C8X N1X C7X 128.7(15)
C14X N2X C13X 106.3(12)
C14X N2X C15X 128.1(16)
C13X N2X C15X 125.4(16)
C25X N3X C19X 107.1(11)
C25X N3X C18X 116.9(14)
C19X N3X C18X 134.5(15)
C25X N4X C24X 110.4(8)
C25X N4X C26X 122.1(10)
C24X N4X C26X 127.5(8)
C2X C1X C6X 116.5(12)
C2X C1X C18X 128.5(14)
C6X C1X C18X 114.6(13)
C1X C2X C3X 122.5(14)
C1X C2X H2XA 118.8
C3X C2X H2XA 118.8
C4X C3X C2X 122.0(13)
C4X C3X H3XA 119.0
C2X C3X H3XA 119.0
C3X C4X C5X 115.8(11)
C3X C4X H4XA 122.1
C5X C4X H4XA 122.1
C6X C5X C4X 120.7(11)
C6X C5X H5XA 119.7
C4X C5X H5XA 119.7
C1X C6X C5X 121.9(11)
C1X C6X C7X 119.8(12)
C5X C6X C7X 118.2(12)
N1X C7X C6X 109.7(14)
N1X C7X H7XA 109.7
C6X C7X H7XA 109.7
N1X C7X H7XB 109.7
C6X C7X H7XB 109.7
H7XA C7X H7XB 108.2
C9X C8X N1X 132.2(13)
C9X C8X C13X 123.7(12)
N1X C8X C13X 104.0(11)
C8X C9X C10X 114.3(13)
C8X C9X H9XA 122.8
C10X C9X H9XA 122.8
C11X C10X C9X 121.0(15)
C11X C10X H10B 119.5
C9X C10X H10B 119.5
C12X C11X C10X 123.7(17)
C12X C11X H11B 118.2
C10X C11X H11B 118.2
C11X C12X C13X 114.0(15)
C11X C12X H12B 123.0
C13X C12X H12B 123.0
N2X C13X C8X 109.8(11)
N2X C13X C12X 127.4(15)
C8X C13X C12X 118.9(13)
N2X C14X N1X 110.5(12)
N2X C14X H14B 124.7
N1X C14X H14B 124.7
N2X C15X C16X 118.6(16)
N2X C15X H15C 107.7
C16X C15X H15C 107.7
N2X C15X H15D 107.7
C16X C15X H15D 107.7
H15C C15X H15D 107.1
C15X C16X C17X 115.2(16)
C15X C16X H16C 108.5
C17X C16X H16C 108.5
C15X C16X H16D 108.5
C17X C16X H16D 108.5
H16C C16X H16D 107.5
C16X C17X H17D 109.5
C16X C17X H17E 109.5
H17D C17X H17E 109.5
C16X C17X H17F 109.5
H17D C17X H17F 109.5
H17E C17X H17F 109.5
N3X C18X C1X 112.2(16)
N3X C18X H18C 109.2
C1X C18X H18C 109.2
N3X C18X H18D 109.2
C1X C18X H18D 109.2
H18C C18X H18D 107.9
C20X C19X N3X 132.9(13)
C20X C19X C24X 118.9(12)
N3X C19X C24X 107.8(11)
C19X C20X C21X 120.0(13)
C19X C20X H20B 120.0
C21X C20X H20B 120.0
C22X C21X C20X 119.1(12)
C22X C21X H21B 120.4
C20X C21X H21B 120.4
C23X C22X C21X 121.5(12)
C23X C22X H22B 119.2
C21X C22X H22B 119.2
C22X C23X C24X 118.4(11)
C22X C23X H23B 120.8
C24X C23X H23B 120.8
N4X C24X C23X 132.6(10)
N4X C24X C19X 105.0(9)
C23X C24X C19X 122.0(11)
N4X C25X N3X 109.3(11)
N4X C25X H25B 125.3
N3X C25X H25B 125.3
C27X C26X N4X 113.5(8)
C27X C26X H26C 108.9
N4X C26X H26C 108.9
C27X C26X H26D 108.9
N4X C26X H26D 108.9
H26C C26X H26D 107.7
C26X C27X C28X 117.7(11)
C26X C27X H27C 107.9
C28X C27X H27C 107.9
C26X C27X H27D 107.9
C28X C27X H27D 107.9
H27C C27X H27D 107.2
C27X C28X H28D 109.5
C27X C28X H28E 109.5
H28D C28X H28E 109.5
C27X C28X H28F 109.5
H28D C28X H28F 109.5
H28E C28X H28F 109.5

loop_
_geom_bond_atom_site_label_1
_geom_bond_atom_site_label_2
_geom_bond_distance
O1W H1W1 0.8199
O1W H2W1 0.8200
N1 C14 1.328(6)
N1 C8 1.394(5)
N1 C7 1.461(5)
N2 C14 1.333(5)
N2 C13 1.374(6)
N2 C15 1.473(6)
N3 C25 1.329(5)
N3 C19 1.390(6)
N3 C18 1.473(5)
N4 C25 1.340(4)
N4 C24 1.386(4)
N4 C26 1.473(3)
C1 C6 1.392(4)
C1 C2 1.400(4)
C1 C18 1.526(4)
C2 C3 1.364(6)
C2 H2A 0.9300
C3 C4 1.349(7)
C3 H3A 0.9300
C4 C5 1.386(6)
C4 H4A 0.9300
C5 C6 1.395(4)
C5 H5A 0.9300
C6 C7 1.516(4)
C7 H7A 0.9700
C7 H7B 0.9700
C8 C9 1.380(6)
C8 C13 1.398(6)
C9 C10 1.379(7)
C9 H9A 0.9300
C10 C11 1.393(7)
C10 H10A 0.9300
C11 C12 1.359(6)
C11 H11A 0.9300
C12 C13 1.413(5)
C12 H12A 0.9300
C14 H14A 0.9300
C15 C16 1.526(6)
C15 H15A 0.9700
C15 H15B 0.9700
C16 C17 1.521(6)
C16 H16A 0.9700
C16 H16B 0.9700
C17 H17A 0.9600
C17 H17B 0.9600
C17 H17C 0.9600
C18 H18A 0.9700
C18 H18B 0.9700
C19 C20 1.373(6)
C19 C24 1.381(5)
C20 C21 1.402(6)
C20 H20A 0.9300
C21 C22 1.400(6)
C21 H21A 0.9300
C22 C23 1.362(6)
C22 H22A 0.9300
C23 C24 1.402(6)
C23 H23A 0.9300
C25 H25A 0.9300
C26 C27 1.470(5)
C26 H26A 0.9700
C26 H26B 0.9700
C27 C28 1.538(4)
C27 H27A 0.9700
C27 H27B 0.9700
C28 H28A 0.9600
C28 H28B 0.9600
C28 H28C 0.9600
N1X C14X 1.343(13)
N1X C8X 1.393(13)
N1X C7X 1.484(13)
N2X C14X 1.337(13)
N2X C13X 1.377(13)
N2X C15X 1.477(13)
N3X C25X 1.337(13)
N3X C19X 1.385(13)
N3X C18X 1.478(14)
N4X C25X 1.334(11)
N4X C24X 1.359(11)
N4X C26X 1.510(10)
C1X C2X 1.362(13)
C1X C6X 1.382(13)
C1X C18X 1.520(14)
C2X C3X 1.382(13)
C2X H2XA 0.9300
C3X C4X 1.368(13)
C3X H3XA 0.9300
C4X C5X 1.426(11)
C4X H4XA 0.9300
C5X C6X 1.382(13)
C5X H5XA 0.9300
C6X C7X 1.539(13)
C7X H7XA 0.9700
C7X H7XB 0.9700
C8X C9X 1.377(13)
C8X C13X 1.399(13)
C9X C10X 1.408(12)
C9X H9XA 0.9300
C10X C11X 1.372(14)
C10X H10B 0.9300
C11X C12X 1.362(15)
C11X H11B 0.9300
C12X C13X 1.418(14)
C12X H12B 0.9300
C14X H14B 0.9300
C15X C16X 1.497(15)
C15X H15C 0.9700
C15X H15D 0.9700
C16X C17X 1.543(14)
C16X H16C 0.9700
C16X H16D 0.9700
C17X H17D 0.9600
C17X H17E 0.9600
C17X H17F 0.9600
C18X H18C 0.9700
C18X H18D 0.9700
C19X C20X 1.364(14)
C19X C24X 1.403(13)
C20X C21X 1.420(15)
C20X H20B 0.9300
C21X C22X 1.390(15)
C21X H21B 0.9300
C22X C23X 1.365(14)
C22X H22B 0.9300
C23X C24X 1.384(11)
C23X H23B 0.9300
C25X H25B 0.9300
C26X C27X 1.413(12)
C26X H26C 0.9700
C26X H26D 0.9700
C27X C28X 1.509(13)
C27X H27C 0.9700
C27X H27D 0.9700
C28X H28D 0.9600
C28X H28E 0.9600
C28X H28F 0.9600

loop_
_geom_hbond_atom_site_label_D
_geom_hbond_atom_site_label_H
_geom_hbond_atom_site_label_A
_geom_hbond_site_symmetry_A
_geom_hbond_distance_DH
_geom_hbond_distance_HA
_geom_hbond_distance_DA
_geom_hbond_angle_DHA
_geom_hbond_publ_flag
C5 H5A Br1 1_556 0.93 2.87 3.665(4) 144 yes
C7 H7A Br1 2_656 0.97 2.75 3.596(9) 146 yes
C14 H14A Br1 2_656 0.93 2.87 3.618(7) 138 yes
C20 H20A Br1 2_656 0.93 2.87 3.699(6) 148 yes
C5 H5A Cg6 1_555 0.93 2.82 3.405(14) 122 yes
C28 H28A Cg8 2_566 0.96 2.99 3.607(15) 123 yes

loop_
_geom_torsion_atom_site_label_1
_geom_torsion_atom_site_label_2
_geom_torsion_atom_site_label_3
_geom_torsion_atom_site_label_4
_geom_torsion
C6 C1 C2 C3 2.7(12)
C18 C1 C2 C3 -176.8(11)
C1 C2 C3 C4 -1.6(16)
C2 C3 C4 C5 -0.3(18)
C3 C4 C5 C6 1.1(15)
C2 C1 C6 C5 -1.9(12)
C18 C1 C6 C5 177.5(9)
C2 C1 C6 C7 176.4(7)
C18 C1 C6 C7 -4.1(14)
C4 C5 C6 C1 0.0(13)
C4 C5 C6 C7 -178.3(8)
C14 N1 C7 C6 86.5(11)
C8 N1 C7 C6 -88.0(10)
C1 C6 C7 N1 169.1(8)
C5 C6 C7 N1 -12.7(11)
C14 N1 C8 C9 -176.2(10)
C7 N1 C8 C9 -0.7(15)
C14 N1 C8 C13 2.6(10)
C7 N1 C8 C13 178.0(8)
N1 C8 C9 C10 176.1(10)
C13 C8 C9 C10 -2.5(14)
C8 C9 C10 C11 4.7(16)
C9 C10 C11 C12 -7.6(19)
C10 C11 C12 C13 7.7(16)
C14 N2 C13 C8 -1.9(10)
C15 N2 C13 C8 -177.0(7)
C14 N2 C13 C12 172.6(10)
C15 N2 C13 C12 -2.5(16)
C9 C8 C13 N2 178.5(9)
N1 C8 C13 N2 -0.4(10)
C9 C8 C13 C12 3.0(14)
N1 C8 C13 C12 -175.9(8)
C11 C12 C13 N2 -179.4(11)
C11 C12 C13 C8 -5.5(13)
C8 N1 C14 N2 -3.8(10)
C7 N1 C14 N2 -179.0(7)
C13 N2 C14 N1 3.6(10)
C15 N2 C14 N1 178.7(7)
C14 N2 C15 C16 115.6(9)
C13 N2 C15 C16 -70.0(11)
N2 C15 C16 C17 174.0(8)
C25 N3 C18 C1 109.2(8)
C19 N3 C18 C1 -76.3(10)
C6 C1 C18 N3 144.6(9)
C2 C1 C18 N3 -36.0(10)
C25 N3 C19 C20 177.8(9)
C18 N3 C19 C20 2.4(15)
C25 N3 C19 C24 -2.4(9)
C18 N3 C19 C24 -177.7(5)
C24 C19 C20 C21 -1.8(12)
N3 C19 C20 C21 178.0(9)
C19 C20 C21 C22 2.5(9)
C20 C21 C22 C23 -2.5(8)
C21 C22 C23 C24 1.5(7)
C20 C19 C24 N4 -178.1(7)
N3 C19 C24 N4 2.1(8)
C20 C19 C24 C23 1.0(12)
N3 C19 C24 C23 -178.8(5)
C25 N4 C24 C19 -1.1(6)
C26 N4 C24 C19 -179.9(5)
C25 N4 C24 C23 180.0(4)
C26 N4 C24 C23 1.2(6)
C22 C23 C24 C19 -0.8(8)
C22 C23 C24 N4 178.0(4)
C19 N3 C25 N4 1.8(7)
C18 N3 C25 N4 177.0(5)
C24 N4 C25 N3 -0.4(5)
C26 N4 C25 N3 178.3(4)
C25 N4 C26 C27 3.0(5)
C24 N4 C26 C27 -178.4(4)
N4 C26 C27 C28 -179.5(3)
C6X C1X C2X C3X -8(4)
C18X C1X C2X C3X 179(4)
C1X C2X C3X C4X 8(4)
C2X C3X C4X C5X -5(4)
C3X C4X C5X C6X 3(3)
C2X C1X C6X C5X 6(4)
C18X C1X C6X C5X -180(3)
C2X C1X C6X C7X -178(2)
C18X C1X C6X C7X -4(4)
C4X C5X C6X C1X -4(4)
C4X C5X C6X C7X -180(2)
C14X N1X C7X C6X 100(3)
C8X N1X C7X C6X -80(3)
C1X C6X C7X N1X 159(3)
C5X C6X C7X N1X -25(3)
C14X N1X C8X C9X 173(3)
C7X N1X C8X C9X -7(5)
C14X N1X C8X C13X -3(3)
C7X N1X C8X C13X 177(3)
N1X C8X C9X C10X -165(3)
C13X C8X C9X C10X 10(4)
C8X C9X C10X C11X -9(4)
C9X C10X C11X C12X 16(6)
C10X C11X C12X C13X -22(5)
C14X N2X C13X C8X 4(3)
C15X N2X C13X C8X -173(2)
C14X N2X C13X C12X -154(3)
C15X N2X C13X C12X 30(5)
C9X C8X C13X N2X -177(3)
N1X C8X C13X N2X 0(3)
C9X C8X C13X C12X -17(4)
N1X C8X C13X C12X 159(2)
C11X C12X C13X N2X 177(3)
C11X C12X C13X C8X 22(4)
C13X N2X C14X N1X -6(3)
C15X N2X C14X N1X 170(2)
C8X N1X C14X N2X 6(3)
C7X N1X C14X N2X -175(2)
C14X N2X C15X C16X 89(3)
C13X N2X C15X C16X -96(4)
N2X C15X C16X C17X 159(2)
C25X N3X C18X C1X 106(2)
C19X N3X C18X C1X -58(4)
C2X C1X C18X N3X -47(4)
C6X C1X C18X N3X 140(3)
C25X N3X C19X C20X 178(3)
C18X N3X C19X C20X -17(5)
C25X N3X C19X C24X 6(3)
C18X N3X C19X C24X 171(2)
N3X C19X C20X C21X -169(3)
C24X C19X C20X C21X 2(3)
C19X C20X C21X C22X -2(3)
C20X C21X C22X C23X 1(2)
C21X C22X C23X C24X -1.6(19)
C25X N4X C24X C23X -174.1(13)
C26X N4X C24X C23X 5(2)
C25X N4X C24X C19X -1.1(18)
C26X N4X C24X C19X 177.5(15)
C22X C23X C24X N4X 174.1(13)
C22X C23X C24X C19X 2(2)
C20X C19X C24X N4X -176(2)
N3X C19X C24X N4X -3(2)
C20X C19X C24X C23X -2(3)
N3X C19X C24X C23X 171.1(16)
C24X N4X C25X N3X 4.9(15)
C26X N4X C25X N3X -173.8(11)
C19X N3X C25X N4X -7(2)
C18X N3X C25X N4X -174.8(14)
C25X N4X C26X C27X -108.4(13)
C24X N4X C26X C27X 73.1(14)
N4X C26X C27X C28X -172.1(13)
